data_1567885
loop_
_publ_author_name
'Zhang, Ben'
'Cheng, Zhijie'
'Wu, Yingying'
'Chen, Lei'
'Jing, Rong'
'Cai, Xingwei'
'Jiang, Chunhui'
'Zhang, Yi-Quan'
'Yuan, Aihua'
'Cui, Hui-Hui'
'Li, Zhao-Yang'

_publ_section_title
;
 Pseudo-mono-axial ligand fields that support high energy barriers in
 triangular dodecahedral Dy(iii) single-ion magnets.
;
_journal_issue 44
_journal_name_full 'Chemical science'
_journal_page_first 13231
_journal_page_last 13240
_journal_paper_doi 10.1039/d2sc03182e
_journal_volume 13
_journal_year 2022
_chemical_formula_sum 'C79 H71 B2 Cl Dy N7'
_chemical_formula_weight 1337.99
_space_group_crystal_system monoclinic
_space_group_IT_number 14
_space_group_name_Hall '-P 2ybc'
_space_group_name_H-M_alt 'P 1 21/c 1'
_atom_sites_solution_hydrogens geom
_audit_creation_method SHELXL-2018/3
_audit_update_record
;
2022-10-13 deposited with the CCDC.	2022-10-31 downloaded from the CCDC.
;
_cell_angle_alpha 90
_cell_angle_beta 96.266(2)
_cell_angle_gamma 90
_cell_formula_units_Z 4
_cell_length_a 23.6641(7)
_cell_length_b 14.1103(4)
_cell_length_c 21.3612(6)
_cell_measurement_reflns_used 2154
_cell_measurement_temperature 293(2)
_cell_measurement_theta_max 15.86
_cell_measurement_theta_min 2.44
_cell_volume 7090.1(4)
_computing_cell_refinement 'Bruker SMART'
_computing_data_collection 'Bruker SMART'
_computing_data_reduction 'Bruker SAINT'
_computing_molecular_graphics 'Bruker SHELXTL'
_computing_publication_material 'Bruker SHELXTL'
_computing_structure_refinement 'SHELXL-2018/3 (Sheldrick, 2018)'
_computing_structure_solution 'Bruker SHELXTL'
_diffrn_ambient_temperature 293(2)
_diffrn_measured_fraction_theta_full 0.998
_diffrn_measured_fraction_theta_max 0.998
_diffrn_measurement_device_type 'CCD area detector'
_diffrn_measurement_method 'phi and omega scans'
_diffrn_radiation_type MoK\a
_diffrn_radiation_wavelength 0.71073
_diffrn_reflns_av_unetI/netI 0.1856
_diffrn_reflns_Laue_measured_fraction_full 0.998
_diffrn_reflns_Laue_measured_fraction_max 0.998
_diffrn_reflns_limit_h_max 29
_diffrn_reflns_limit_h_min -29
_diffrn_reflns_limit_k_max 17
_diffrn_reflns_limit_k_min 0
_diffrn_reflns_limit_l_max 26
_diffrn_reflns_limit_l_min 0
_diffrn_reflns_number 13904
_diffrn_reflns_point_group_measured_fraction_full 0.998
_diffrn_reflns_point_group_measured_fraction_max 0.998
_diffrn_reflns_theta_full 25.242
_diffrn_reflns_theta_max 26.000
_diffrn_reflns_theta_min 2.375
_exptl_absorpt_coefficient_mu 1.139
_exptl_absorpt_correction_T_max 0.8947
_exptl_absorpt_correction_T_min 0.8388
_exptl_absorpt_correction_type multi-scan
_exptl_absorpt_process_details sadabs
_exptl_crystal_density_diffrn 1.253
_exptl_crystal_description block
_exptl_crystal_F_000 2748
_exptl_crystal_size_max 0.160
_exptl_crystal_size_mid 0.120
_exptl_crystal_size_min 0.100
_refine_diff_density_max 0.806
_refine_diff_density_min -1.021
_refine_diff_density_rms 0.121
_refine_ls_extinction_method none
_refine_ls_goodness_of_fit_ref 0.986
_refine_ls_hydrogen_treatment constr
_refine_ls_matrix_type full
_refine_ls_number_parameters 812
_refine_ls_number_reflns 13904
_refine_ls_number_restraints 30
_refine_ls_restrained_S_all 0.988
_refine_ls_R_factor_all 0.1654
_refine_ls_R_factor_gt 0.0598
_refine_ls_shift/su_max 0.003
_refine_ls_shift/su_mean 0.000
_refine_ls_structure_factor_coef Fsqd
_refine_ls_weighting_details 'w=1/[\s^2^(Fo^2^)+(0.0004P)^2^] where P=(Fo^2^+2Fc^2^)/3'
_refine_ls_weighting_scheme calc
_refine_ls_wR_factor_gt 0.0697
_refine_ls_wR_factor_ref 0.0842
_reflns_Friedel_coverage 0.000
_reflns_number_gt 6612
_reflns_number_total 13904
_reflns_threshold_expression 'I > 2\s(I)'
_cod_data_source_file d2sc03182e2.cif
_cod_data_source_block 1_sq_tw
_cod_depositor_comments 'Adding full bibliography for 1567883--1567885.cif.'
_cod_original_sg_symbol_H-M 'P 21/c'
_cod_database_code 1567885
_shelx_shelxl_version_number 2018/3
_shelx_space_group_comment
; 
The symmetry employed for this shelxl refinement is uniquely defined 
by the following loop, which should always be used as a source of 
symmetry information in preference to the above space-group names. 
They are only intended as comments. 
;
_shelx_estimated_absorpt_t_min 0.839
_shelx_estimated_absorpt_t_max 0.895

loop_
_space_group_symop_operation_xyz
'x, y, z'
'-x, y+1/2, -z+1/2'
'-x, -y, -z'
'x, -y-1/2, z-1/2'

loop_
_atom_site_label
_atom_site_type_symbol
_atom_site_fract_x
_atom_site_fract_y
_atom_site_fract_z
_atom_site_U_iso_or_equiv
_atom_site_adp_type
_atom_site_occupancy
_atom_site_site_symmetry_order
_atom_site_calc_flag
_atom_site_refinement_flags_posn
_atom_site_refinement_flags_adp
_atom_site_refinement_flags_occupancy
_atom_site_disorder_assembly
_atom_site_disorder_group
Dy1 Dy 0.75244(2) 0.70087(2) 0.36358(2) 0.03571(9) Uani 1 1 d . . . . .
Cl1 Cl 0.73448(6) 0.75421(12) 0.47540(8) 0.0651(6) Uani 1 1 d . . . . .
N1 N 0.71953(17) 0.6770(3) 0.2500(2) 0.0406(15) Uani 1 1 d . . . . .
N2 N 0.83149(17) 0.6645(3) 0.2958(2) 0.0329(13) Uani 1 1 d . . . . .
N3 N 0.83531(18) 0.8140(4) 0.3811(2) 0.0391(14) Uani 1 1 d . . . . .
N4 N 0.82351(17) 0.5868(3) 0.4100(2) 0.0331(13) Uani 1 1 d . . . . .
N5 N 0.64587(17) 0.7077(4) 0.3421(2) 0.0442(14) Uani 1 1 d . . . . .
N6 N 0.6972(2) 0.5446(4) 0.3831(2) 0.0490(16) Uani 1 1 d . . . . .
N7 N 0.7180(2) 0.8570(4) 0.3140(2) 0.0478(15) Uani 1 1 d . . . . .
B1 B 0.9769(3) 0.7509(5) 0.6167(3) 0.036(2) Uani 1 1 d . . . . .
B2 B 0.4285(3) 0.7481(6) 0.3611(4) 0.056(3) Uani 1 1 d . . . . .
C1 C 0.8176(2) 0.6921(5) 0.2290(2) 0.0436(16) Uani 1 1 d . . . . .
H1A H 0.838911 0.652104 0.203045 0.052 Uiso 1 1 calc R U . . .
H1B H 0.829722 0.757009 0.223666 0.052 Uiso 1 1 calc R U . . .
C2 C 0.7560(2) 0.6844(5) 0.2061(3) 0.0402(17) Uani 1 1 d . . . . .
C3 C 0.7383(2) 0.6938(5) 0.1424(3) 0.0551(18) Uani 1 1 d . . . . .
H3 H 0.764535 0.697705 0.113129 0.066 Uiso 1 1 calc R U . . .
C4 C 0.6816(2) 0.6973(6) 0.1237(3) 0.069(2) Uani 1 1 d . . . . .
H4 H 0.668699 0.704288 0.081279 0.083 Uiso 1 1 calc R U . . .
C5 C 0.6431(2) 0.6903(6) 0.1679(3) 0.065(2) Uani 1 1 d . . . . .
H5 H 0.604223 0.692852 0.155437 0.078 Uiso 1 1 calc R U . . .
C6 C 0.6632(2) 0.6794(5) 0.2307(3) 0.048(2) Uani 1 1 d . . . . .
C7 C 0.6235(2) 0.6665(5) 0.2794(3) 0.060(2) Uani 1 1 d . . . . .
H7A H 0.616528 0.599332 0.284436 0.072 Uiso 1 1 calc R U . . .
H7B H 0.587483 0.696362 0.265000 0.072 Uiso 1 1 calc R U . . .
C8 C 0.8866(2) 0.7074(5) 0.3189(3) 0.0431(17) Uani 1 1 d . . . . .
H8A H 0.910166 0.711332 0.284584 0.052 Uiso 1 1 calc R U . . .
H8B H 0.905913 0.667505 0.351442 0.052 Uiso 1 1 calc R U . . .
C9 C 0.8789(2) 0.8048(6) 0.3450(3) 0.0390(16) Uani 1 1 d . . . . .
C10 C 0.9147(3) 0.8790(5) 0.3364(3) 0.052(2) Uani 1 1 d . . . . .
H10 H 0.942738 0.872590 0.309487 0.062 Uiso 1 1 calc R U . . .
C11 C 0.9090(3) 0.9618(5) 0.3674(4) 0.068(2) Uani 1 1 d . . . . .
H11 H 0.933785 1.011610 0.362422 0.081 Uiso 1 1 calc R U . . .
C12 C 0.8668(3) 0.9722(6) 0.4060(3) 0.066(2) Uani 1 1 d . . . . .
H12 H 0.862438 1.028689 0.427372 0.080 Uiso 1 1 calc R U . . .
C13 C 0.8309(3) 0.8964(6) 0.4120(3) 0.054(2) Uani 1 1 d . . . . .
H13 H 0.802557 0.902418 0.438662 0.064 Uiso 1 1 calc R U . . .
C14 C 0.8356(2) 0.5606(5) 0.3010(3) 0.0460(19) Uani 1 1 d . . . . .
H14A H 0.866124 0.538272 0.277957 0.055 Uiso 1 1 calc R U . . .
H14B H 0.800416 0.532305 0.282242 0.055 Uiso 1 1 calc R U . . .
C15 C 0.8468(2) 0.5302(5) 0.3688(3) 0.0373(17) Uani 1 1 d . . . . .
C16 C 0.8776(2) 0.4502(5) 0.3873(4) 0.052(2) Uani 1 1 d . . . . .
H16 H 0.893039 0.413027 0.357546 0.062 Uiso 1 1 calc R U . . .
C17 C 0.8854(3) 0.4255(5) 0.4502(4) 0.058(2) Uani 1 1 d . . . . .
H17 H 0.905192 0.370826 0.463414 0.070 Uiso 1 1 calc R U . . .
C18 C 0.8635(3) 0.4832(5) 0.4923(3) 0.056(2) Uani 1 1 d . . . . .
H18 H 0.869150 0.469477 0.535086 0.068 Uiso 1 1 calc R U . . .
C19 C 0.8330(2) 0.5619(5) 0.4712(3) 0.050(2) Uani 1 1 d . . . . .
H19 H 0.818090 0.600153 0.500824 0.060 Uiso 1 1 calc R U . . .
C20 C 0.6201(2) 0.6525(5) 0.3912(3) 0.055(2) Uani 1 1 d . . . . .
H20A H 0.579177 0.650527 0.381067 0.065 Uiso 1 1 calc R U . . .
H20B H 0.628345 0.683554 0.431681 0.065 Uiso 1 1 calc R U . . .
C21 C 0.6430(3) 0.5538(6) 0.3952(3) 0.051(2) Uani 1 1 d . . . . .
C22 C 0.6115(3) 0.4782(7) 0.4120(4) 0.077(3) Uani 1 1 d . . . . .
H22 H 0.574509 0.488326 0.421506 0.093 Uiso 1 1 calc R U . . .
C23 C 0.6333(4) 0.3881(7) 0.4149(4) 0.098(3) Uani 1 1 d . . . . .
H23 H 0.611334 0.336730 0.424878 0.118 Uiso 1 1 calc R U . . .
C24 C 0.6882(3) 0.3765(6) 0.4027(4) 0.085(3) Uani 1 1 d . . . . .
H24 H 0.705286 0.317087 0.404974 0.102 Uiso 1 1 calc R U . . .
C25 C 0.7179(3) 0.4562(6) 0.3868(3) 0.065(2) Uani 1 1 d . . . . .
H25 H 0.755147 0.447459 0.377939 0.078 Uiso 1 1 calc R U . . .
C26 C 0.6292(2) 0.8087(6) 0.3479(3) 0.064(2) Uani 1 1 d . . . . .
H26A H 0.588730 0.815233 0.335292 0.077 Uiso 1 1 calc R U . . .
H26B H 0.636499 0.828224 0.391605 0.077 Uiso 1 1 calc R U . . .
C27 C 0.6609(3) 0.8716(6) 0.3083(3) 0.054(2) Uani 1 1 d . . . . .
C28 C 0.6348(3) 0.9446(6) 0.2733(4) 0.086(3) Uani 1 1 d . . . . .
H28 H 0.595799 0.954093 0.272136 0.103 Uiso 1 1 calc R U . . .
C29 C 0.6671(4) 1.0030(6) 0.2401(4) 0.098(3) Uani 1 1 d . . . . .
H29 H 0.649937 1.050770 0.214775 0.118 Uiso 1 1 calc R U . . .
C30 C 0.7247(3) 0.9903(6) 0.2447(3) 0.078(3) Uani 1 1 d . . . . .
H30 H 0.747608 1.030409 0.223912 0.094 Uiso 1 1 calc R U . . .
C31 C 0.7476(3) 0.9166(5) 0.2808(3) 0.053(2) Uani 1 1 d . . . . .
H31 H 0.786608 0.907040 0.282447 0.064 Uiso 1 1 calc R U . . .
C32 C 0.9430(2) 0.8513(4) 0.6238(3) 0.0324(16) Uani 1 1 d . . . . .
C33 C 0.9567(2) 0.9164(5) 0.6727(3) 0.0380(17) Uani 1 1 d . . . . .
H33 H 0.987275 0.902696 0.702520 0.046 Uiso 1 1 calc R U . . .
C34 C 0.9272(3) 0.9997(5) 0.6789(3) 0.0437(18) Uani 1 1 d . . . . .
H34 H 0.938311 1.040360 0.712329 0.052 Uiso 1 1 calc R U . . .
C35 C 0.8817(3) 1.0232(5) 0.6362(4) 0.056(2) Uani 1 1 d . . . . .
H35 H 0.862041 1.079585 0.640042 0.067 Uiso 1 1 calc R U . . .
C36 C 0.8658(3) 0.9615(5) 0.5877(3) 0.055(2) Uani 1 1 d . . . . .
H36 H 0.834479 0.975481 0.558978 0.066 Uiso 1 1 calc R U . . .
C37 C 0.8960(3) 0.8784(5) 0.5813(3) 0.0506(19) Uani 1 1 d . . . . .
H37 H 0.884640 0.838723 0.547472 0.061 Uiso 1 1 calc R U . . .
C38 C 0.9392(2) 0.6613(4) 0.6384(3) 0.0342(16) Uani 1 1 d . . . . .
C39 C 0.9625(3) 0.5778(5) 0.6640(3) 0.0459(18) Uani 1 1 d . . . . .
H39 H 1.001959 0.572955 0.670070 0.055 Uiso 1 1 calc R U . . .
C40 C 0.9308(3) 0.5010(5) 0.6810(3) 0.058(2) Uani 1 1 d . . . . .
H40 H 0.949550 0.447887 0.698693 0.069 Uiso 1 1 calc R U . . .
C41 C 0.8727(3) 0.5018(5) 0.6725(3) 0.055(2) Uani 1 1 d . . . . .
H41 H 0.851296 0.450424 0.683722 0.067 Uiso 1 1 calc R U . . .
C42 C 0.8475(3) 0.5829(6) 0.6463(3) 0.057(2) Uani 1 1 d . . . . .
H42 H 0.808070 0.586100 0.639690 0.069 Uiso 1 1 calc R U . . .
C43 C 0.8794(2) 0.6605(4) 0.6295(3) 0.0425(17) Uani 1 1 d . . . . .
H43 H 0.860447 0.713368 0.611721 0.051 Uiso 1 1 calc R U . . .
C44 C 0.9866(2) 0.7373(5) 0.5428(3) 0.0388(18) Uani 1 1 d . . . . .
C45 C 1.0067(2) 0.8107(6) 0.5062(3) 0.058(2) Uani 1 1 d . . . . .
H45 H 1.010343 0.871025 0.523670 0.070 Uiso 1 1 calc R U . . .
C46 C 1.0212(2) 0.7979(7) 0.4458(3) 0.062(2) Uani 1 1 d . . . . .
H46 H 1.034467 0.849001 0.424076 0.074 Uiso 1 1 calc R U . . .
C47 C 1.0162(3) 0.7123(7) 0.4181(3) 0.059(2) Uani 1 1 d . . . . .
H47 H 1.027097 0.703557 0.377990 0.071 Uiso 1 1 calc R U . . .
C48 C 0.9949(3) 0.6377(6) 0.4499(3) 0.058(2) Uani 1 1 d . . . . .
H48 H 0.989963 0.578723 0.430673 0.070 Uiso 1 1 calc R U . . .
C49 C 0.9807(2) 0.6509(5) 0.5105(3) 0.0429(18) Uani 1 1 d . . . . .
H49 H 0.966500 0.599340 0.531003 0.052 Uiso 1 1 calc R U . . .
C50 C 1.0386(2) 0.7561(4) 0.6598(3) 0.0360(16) Uani 1 1 d . . . . .
C51 C 1.0440(2) 0.7396(4) 0.7249(3) 0.0470(18) Uani 1 1 d . . . . .
H51 H 1.011557 0.723253 0.743413 0.056 Uiso 1 1 calc R U . . .
C52 C 1.0952(3) 0.7465(4) 0.7631(3) 0.055(2) Uani 1 1 d . . . . .
H52 H 1.095877 0.736029 0.806161 0.066 Uiso 1 1 calc R U . . .
C53 C 1.1448(3) 0.7684(4) 0.7383(4) 0.063(2) Uani 1 1 d . . . . .
H53 H 1.179406 0.770489 0.763579 0.075 Uiso 1 1 calc R U . . .
C54 C 1.1413(3) 0.7877(5) 0.6732(4) 0.062(2) Uani 1 1 d . . . . .
H54 H 1.173586 0.805535 0.654997 0.074 Uiso 1 1 calc R U . . .
C55 C 1.0891(2) 0.7799(4) 0.6363(3) 0.0462(18) Uani 1 1 d . . . . .
H55 H 1.088138 0.791293 0.593350 0.055 Uiso 1 1 calc R U . . .
C56 C 0.4062(3) 0.6477(6) 0.3882(3) 0.056(2) Uani 1 1 d . . . . .
C57 C 0.3514(3) 0.6338(6) 0.4028(3) 0.079(3) Uani 1 1 d . . . . .
H57 H 0.327111 0.685814 0.398660 0.094 Uiso 1 1 calc R U . . .
C58 C 0.3288(4) 0.5489(8) 0.4233(4) 0.099(3) Uani 1 1 d . U . . .
H58 H 0.290909 0.543821 0.430557 0.119 Uiso 1 1 calc R U . . .
C59 C 0.3656(5) 0.4734(8) 0.4320(4) 0.111(4) Uani 1 1 d . U . . .
H59 H 0.352843 0.416714 0.447629 0.134 Uiso 1 1 calc R U . . .
C60 C 0.4209(5) 0.4797(7) 0.4182(4) 0.109(4) Uani 1 1 d . . . . .
H60 H 0.444809 0.427299 0.422078 0.131 Uiso 1 1 calc R U . . .
C61 C 0.4401(3) 0.5670(8) 0.3981(4) 0.085(3) Uani 1 1 d . . . . .
H61 H 0.477990 0.571619 0.390798 0.102 Uiso 1 1 calc R U . . .
C62 C 0.4765(2) 0.7969(7) 0.4117(3) 0.0509(18) Uani 1 1 d . . . . .
C63 C 0.5037(3) 0.7506(5) 0.4644(3) 0.067(2) Uani 1 1 d . . . . .
H63 H 0.493441 0.688421 0.472194 0.080 Uiso 1 1 calc R U . . .
C64 C 0.5457(3) 0.7938(8) 0.5058(3) 0.077(2) Uani 1 1 d . . . . .
H64 H 0.562659 0.759814 0.540157 0.093 Uiso 1 1 calc R U . . .
C65 C 0.5622(3) 0.8844(8) 0.4968(4) 0.084(3) Uani 1 1 d . . . . .
H65 H 0.590812 0.912208 0.523973 0.101 Uiso 1 1 calc R U . . .
C66 C 0.5360(3) 0.9337(6) 0.4474(4) 0.081(3) Uani 1 1 d . . . . .
H66 H 0.546028 0.996473 0.441241 0.098 Uiso 1 1 calc R U . . .
C67 C 0.4943(3) 0.8908(6) 0.4058(4) 0.068(2) Uani 1 1 d . . . . .
H67 H 0.477356 0.926525 0.372285 0.081 Uiso 1 1 calc R U . . .
C68 C 0.4548(3) 0.7330(7) 0.2937(4) 0.065(3) Uani 1 1 d . . . . .
C69 C 0.4602(3) 0.6473(7) 0.2636(4) 0.089(3) Uani 1 1 d . . . . .
H69 H 0.452250 0.592267 0.284964 0.106 Uiso 1 1 calc R U . . .
C70 C 0.4770(3) 0.6382(8) 0.2019(5) 0.100(3) Uani 1 1 d . U . . .
H70 H 0.480633 0.579291 0.183232 0.120 Uiso 1 1 calc R U . . .
C71 C 0.4873(3) 0.7185(9) 0.1723(5) 0.096(3) Uani 1 1 d . U . . .
H71 H 0.495905 0.713433 0.130933 0.115 Uiso 1 1 calc R U . . .
C72 C 0.4864(3) 0.8071(9) 0.1972(5) 0.112(4) Uani 1 1 d . . . . .
H72 H 0.496693 0.860896 0.175972 0.134 Uiso 1 1 calc R U . . .
C73 C 0.4684(3) 0.8105(8) 0.2588(4) 0.101(3) Uani 1 1 d . . . . .
H73 H 0.465606 0.869926 0.276984 0.121 Uiso 1 1 calc R U . . .
C74 C 0.3734(3) 0.8197(6) 0.3475(3) 0.059(2) Uani 1 1 d . . . . .
C75 C 0.3579(3) 0.8850(6) 0.3923(4) 0.078(3) Uani 1 1 d . . . . .
H75 H 0.381802 0.892376 0.429506 0.093 Uiso 1 1 calc R U . . .
C76 C 0.3093(4) 0.9383(7) 0.3838(5) 0.108(3) Uani 1 1 d . . . . .
H76 H 0.299965 0.979177 0.415185 0.129 Uiso 1 1 calc R U . . .
C77 C 0.2743(4) 0.9304(7) 0.3280(5) 0.095(3) Uani 1 1 d . . . . .
H77 H 0.243011 0.970379 0.320542 0.114 Uiso 1 1 calc R U . . .
C78 C 0.2846(4) 0.8651(7) 0.2833(4) 0.096(3) Uani 1 1 d . U . . .
H78 H 0.258589 0.855541 0.248026 0.115 Uiso 1 1 calc R U . . .
C79 C 0.3359(3) 0.8120(7) 0.2920(3) 0.087(3) Uani 1 1 d . . . . .
H79 H 0.344860 0.771367 0.260260 0.105 Uiso 1 1 calc R U . . .

loop_
_atom_site_aniso_label
_atom_site_aniso_U_11
_atom_site_aniso_U_22
_atom_site_aniso_U_33
_atom_site_aniso_U_23
_atom_site_aniso_U_13
_atom_site_aniso_U_12
Dy1 0.03268(13) 0.0449(2) 0.02957(17) 0.0011(2) 0.00334(10) 0.0081(2)
Cl1 0.0682(11) 0.0833(16) 0.0458(12) -0.0052(10) 0.0152(8) 0.0058(10)
N1 0.031(3) 0.060(4) 0.029(3) 0.001(3) -0.005(2) 0.004(3)
N2 0.035(3) 0.030(4) 0.032(3) 0.003(3) -0.004(2) 0.002(2)
N3 0.044(3) 0.042(4) 0.032(3) 0.000(3) 0.002(2) 0.005(3)
N4 0.036(3) 0.030(4) 0.033(4) 0.000(3) 0.003(2) 0.006(2)
N5 0.037(3) 0.058(4) 0.039(4) 0.012(4) 0.011(2) 0.010(3)
N6 0.039(3) 0.054(5) 0.055(4) 0.003(3) 0.004(3) 0.000(3)
N7 0.035(3) 0.069(5) 0.038(4) -0.001(3) -0.005(3) 0.010(3)
B1 0.040(4) 0.036(5) 0.034(5) 0.002(4) 0.011(3) -0.003(4)
B2 0.038(4) 0.069(7) 0.060(6) -0.001(5) -0.003(4) 0.008(4)
C1 0.048(3) 0.054(5) 0.029(4) 0.004(4) 0.005(3) 0.003(4)
C2 0.039(3) 0.047(5) 0.034(4) 0.003(4) 0.006(3) 0.006(3)
C3 0.055(4) 0.083(5) 0.027(4) 0.008(5) 0.004(3) 0.001(5)
C4 0.054(4) 0.124(7) 0.028(4) 0.008(5) -0.004(3) 0.006(5)
C5 0.041(4) 0.115(7) 0.038(4) 0.013(5) -0.008(3) -0.001(5)
C6 0.035(3) 0.071(6) 0.036(4) 0.005(4) -0.002(3) 0.002(4)
C7 0.039(4) 0.099(7) 0.041(5) 0.012(4) -0.005(3) -0.002(4)
C8 0.033(3) 0.050(5) 0.045(4) -0.010(4) 0.001(3) -0.003(4)
C9 0.037(3) 0.045(5) 0.035(4) 0.000(4) 0.000(3) 0.005(4)
C10 0.051(4) 0.041(5) 0.064(6) -0.006(4) 0.011(4) -0.001(4)
C11 0.071(5) 0.039(6) 0.093(7) -0.005(5) 0.009(5) -0.012(4)
C12 0.089(6) 0.051(6) 0.062(6) -0.009(5) 0.019(5) 0.000(5)
C13 0.063(5) 0.051(6) 0.048(5) 0.002(5) 0.014(4) 0.004(4)
C14 0.041(4) 0.059(6) 0.040(5) -0.009(4) 0.011(3) 0.005(4)
C15 0.022(3) 0.044(5) 0.046(5) 0.006(4) 0.003(3) 0.002(3)
C16 0.034(4) 0.042(5) 0.080(6) -0.001(5) 0.010(4) 0.004(3)
C17 0.046(4) 0.057(6) 0.069(6) 0.013(5) -0.006(4) 0.012(4)
C18 0.057(5) 0.061(6) 0.047(5) 0.017(5) -0.012(4) 0.013(4)
C19 0.049(4) 0.064(6) 0.034(5) -0.003(4) -0.006(3) 0.008(4)
C20 0.034(4) 0.080(7) 0.052(5) 0.008(4) 0.013(3) 0.008(4)
C21 0.040(4) 0.065(6) 0.048(5) -0.001(4) 0.000(4) -0.005(4)
C22 0.065(5) 0.084(8) 0.083(7) 0.028(6) 0.010(4) -0.018(6)
C23 0.087(7) 0.090(9) 0.114(8) 0.032(7) -0.008(6) -0.049(6)
C24 0.060(5) 0.081(7) 0.113(7) -0.003(6) 0.007(5) -0.018(5)
C25 0.051(5) 0.069(7) 0.073(6) 0.001(5) 0.002(4) -0.015(5)
C26 0.042(4) 0.082(7) 0.070(5) 0.021(5) 0.012(3) 0.023(5)
C27 0.051(4) 0.070(6) 0.044(5) 0.013(4) 0.013(4) 0.021(4)
C28 0.061(5) 0.085(8) 0.114(8) 0.043(6) 0.016(5) 0.042(5)
C29 0.087(7) 0.113(9) 0.094(8) 0.054(6) 0.012(5) 0.041(6)
C30 0.069(5) 0.083(7) 0.086(7) 0.043(5) 0.029(5) 0.029(5)
C31 0.049(4) 0.057(6) 0.055(5) 0.016(4) 0.009(4) 0.024(4)
C32 0.039(4) 0.031(4) 0.029(4) 0.003(3) 0.008(3) -0.002(3)
C33 0.041(4) 0.035(5) 0.040(5) 0.005(4) 0.012(3) 0.003(3)
C34 0.050(4) 0.038(5) 0.046(5) -0.006(4) 0.015(4) -0.004(4)
C35 0.071(5) 0.037(6) 0.063(6) -0.002(5) 0.025(4) 0.013(4)
C36 0.057(4) 0.047(6) 0.063(6) 0.015(5) 0.006(4) 0.018(4)
C37 0.058(4) 0.044(5) 0.049(5) 0.002(4) 0.002(4) 0.005(4)
C38 0.049(4) 0.024(4) 0.030(4) 0.000(3) 0.006(3) 0.000(3)
C39 0.051(4) 0.042(5) 0.045(5) 0.004(4) 0.003(3) -0.005(4)
C40 0.087(6) 0.036(5) 0.050(5) 0.008(4) 0.011(4) -0.001(5)
C41 0.075(5) 0.045(6) 0.050(5) 0.005(4) 0.020(4) -0.017(4)
C42 0.049(4) 0.059(6) 0.065(6) -0.011(5) 0.015(4) -0.021(4)
C43 0.053(4) 0.032(5) 0.043(4) 0.000(3) 0.008(3) 0.001(3)
C44 0.029(3) 0.041(5) 0.044(5) 0.006(4) -0.005(3) 0.001(3)
C45 0.068(4) 0.059(6) 0.046(5) 0.002(5) 0.007(4) -0.015(4)
C46 0.064(4) 0.072(6) 0.050(5) 0.019(6) 0.013(4) -0.004(5)
C47 0.057(4) 0.080(7) 0.042(5) -0.007(6) 0.014(3) 0.006(5)
C48 0.055(4) 0.079(7) 0.039(5) -0.016(5) -0.003(4) 0.009(4)
C49 0.036(4) 0.046(5) 0.046(5) -0.002(4) -0.003(3) 0.002(3)
C50 0.049(4) 0.016(4) 0.044(5) 0.001(3) 0.012(3) -0.001(3)
C51 0.049(4) 0.038(5) 0.055(5) 0.005(4) 0.010(3) 0.005(3)
C52 0.069(5) 0.045(5) 0.046(5) -0.006(4) -0.010(4) 0.010(4)
C53 0.046(4) 0.051(6) 0.088(7) -0.005(5) -0.006(4) 0.000(4)
C54 0.055(4) 0.039(5) 0.091(6) -0.002(5) 0.012(4) -0.005(4)
C55 0.046(4) 0.030(5) 0.061(5) 0.008(4) 0.001(3) -0.003(3)
C56 0.061(5) 0.059(6) 0.045(5) -0.005(4) -0.009(4) 0.010(5)
C57 0.093(6) 0.071(7) 0.073(6) 0.000(5) 0.020(5) -0.010(5)
C58 0.108(6) 0.104(7) 0.090(6) -0.004(6) 0.032(5) -0.006(6)
C59 0.134(7) 0.101(8) 0.101(7) 0.006(6) 0.016(6) -0.019(7)
C60 0.179(12) 0.044(7) 0.097(9) -0.005(6) -0.024(8) 0.025(8)
C61 0.077(6) 0.079(8) 0.094(7) -0.017(6) -0.013(5) 0.011(6)
C62 0.033(3) 0.071(6) 0.047(5) -0.004(5) 0.002(3) 0.010(5)
C63 0.072(5) 0.068(6) 0.058(6) -0.016(5) -0.003(4) 0.004(4)
C64 0.071(5) 0.092(8) 0.062(6) -0.017(7) -0.020(4) 0.016(6)
C65 0.060(5) 0.106(9) 0.080(8) -0.024(7) -0.019(5) 0.002(6)
C66 0.067(6) 0.084(8) 0.091(8) -0.013(6) -0.001(5) -0.013(5)
C67 0.064(5) 0.071(7) 0.068(6) 0.006(5) 0.005(4) -0.006(5)
C68 0.033(4) 0.104(9) 0.054(6) -0.015(6) -0.007(4) 0.002(4)
C69 0.060(5) 0.131(9) 0.077(7) -0.054(6) 0.017(4) -0.040(5)
C70 0.086(5) 0.114(7) 0.101(7) -0.042(6) 0.013(5) -0.015(5)
C71 0.070(5) 0.131(8) 0.084(6) -0.008(7) -0.009(4) 0.004(6)
C72 0.084(6) 0.149(12) 0.101(9) 0.045(9) 0.006(6) 0.021(8)
C73 0.098(6) 0.147(11) 0.058(7) 0.008(7) 0.017(5) 0.019(7)
C74 0.049(4) 0.078(7) 0.050(5) 0.010(5) 0.005(4) -0.006(4)
C75 0.060(5) 0.091(8) 0.081(7) 0.001(6) 0.005(5) 0.013(5)
C76 0.085(7) 0.127(10) 0.112(9) 0.003(7) 0.015(6) 0.045(7)
C77 0.070(6) 0.119(9) 0.099(9) 0.035(7) 0.021(6) 0.035(6)
C78 0.072(5) 0.121(7) 0.090(6) 0.041(6) -0.010(5) 0.006(5)
C79 0.057(4) 0.126(8) 0.076(6) 0.011(6) -0.008(4) 0.008(6)

loop_
_atom_type_symbol
_atom_type_description
_atom_type_scat_dispersion_real
_atom_type_scat_dispersion_imag
_atom_type_scat_source
C C 0.0033 0.0016 'International Tables Vol C Tables 4.2.6.8 and 6.1.1.4'
H H 0.0000 0.0000 'International Tables Vol C Tables 4.2.6.8 and 6.1.1.4'
N N 0.0061 0.0033 'International Tables Vol C Tables 4.2.6.8 and 6.1.1.4'
B B 0.0013 0.0007 'International Tables Vol C Tables 4.2.6.8 and 6.1.1.4'
Cl Cl 0.1484 0.1585 'International Tables Vol C Tables 4.2.6.8 and 6.1.1.4'
Dy Dy -0.1892 4.4098 'International Tables Vol C Tables 4.2.6.8 and 6.1.1.4'

loop_
_geom_angle_atom_site_label_1
_geom_angle_atom_site_label_2
_geom_angle_atom_site_label_3
_geom_angle
_geom_angle_site_symmetry_1
_geom_angle_site_symmetry_3
_geom_angle_publ_flag
N4 Dy1 N1 115.58(16) . . ?
N4 Dy1 N5 136.64(17) . . ?
N1 Dy1 N5 68.09(15) . . ?
N4 Dy1 N3 82.42(15) . . ?
N1 Dy1 N3 112.69(15) . . ?
N5 Dy1 N3 138.59(19) . . ?
N4 Dy1 N2 65.36(16) . . ?
N1 Dy1 N2 65.72(14) . . ?
N5 Dy1 N2 133.66(15) . . ?
N3 Dy1 N2 66.64(16) . . ?
N4 Dy1 N7 155.61(15) . . ?
N1 Dy1 N7 70.06(15) . . ?
N5 Dy1 N7 67.74(18) . . ?
N3 Dy1 N7 73.87(16) . . ?
N2 Dy1 N7 99.22(16) . . ?
N4 Dy1 Cl1 89.57(12) . . ?
N1 Dy1 Cl1 151.08(10) . . ?
N5 Dy1 Cl1 83.94(12) . . ?
N3 Dy1 Cl1 83.23(12) . . ?
N2 Dy1 Cl1 142.32(11) . . ?
N7 Dy1 Cl1 93.17(12) . . ?
N4 Dy1 N6 73.48(16) . . ?
N1 Dy1 N6 86.13(16) . . ?
N5 Dy1 N6 63.49(18) . . ?
N3 Dy1 N6 154.35(16) . . ?
N2 Dy1 N6 109.39(16) . . ?
N7 Dy1 N6 130.81(16) . . ?
Cl1 Dy1 N6 87.88(12) . . ?
C2 N1 C6 118.1(5) . . ?
C2 N1 Dy1 120.8(4) . . ?
C6 N1 Dy1 119.2(4) . . ?
C8 N2 C14 109.6(5) . . ?
C8 N2 C1 108.1(4) . . ?
C14 N2 C1 109.8(5) . . ?
C8 N2 Dy1 114.0(3) . . ?
C14 N2 Dy1 101.8(3) . . ?
C1 N2 Dy1 113.3(3) . . ?
C13 N3 C9 117.6(6) . . ?
C13 N3 Dy1 121.2(4) . . ?
C9 N3 Dy1 118.7(4) . . ?
C15 N4 C19 116.2(6) . . ?
C15 N4 Dy1 115.8(4) . . ?
C19 N4 Dy1 126.6(4) . . ?
C26 N5 C20 108.1(5) . . ?
C26 N5 C7 111.9(5) . . ?
C20 N5 C7 107.1(5) . . ?
C26 N5 Dy1 107.0(4) . . ?
C20 N5 Dy1 109.3(3) . . ?
C7 N5 Dy1 113.3(3) . . ?
C25 N6 C21 115.4(6) . . ?
C25 N6 Dy1 127.5(4) . . ?
C21 N6 Dy1 116.9(5) . . ?
C31 N7 C27 115.4(6) . . ?
C31 N7 Dy1 126.9(4) . . ?
C27 N7 Dy1 116.0(5) . . ?
C44 B1 C50 109.7(4) . . ?
C44 B1 C32 108.2(5) . . ?
C50 B1 C32 108.9(5) . . ?
C44 B1 C38 108.7(5) . . ?
C50 B1 C38 110.7(5) . . ?
C32 B1 C38 110.6(4) . . ?
C62 B2 C56 111.0(6) . . ?
C62 B2 C68 109.3(5) . . ?
C56 B2 C68 111.4(7) . . ?
C62 B2 C74 109.7(6) . . ?
C56 B2 C74 108.2(6) . . ?
C68 B2 C74 107.0(6) . . ?
N2 C1 C2 113.7(4) . . ?
N2 C1 H1A 108.8 . . ?
C2 C1 H1A 108.8 . . ?
N2 C1 H1B 108.8 . . ?
C2 C1 H1B 108.8 . . ?
H1A C1 H1B 107.7 . . ?
N1 C2 C3 122.9(5) . . ?
N1 C2 C1 117.2(5) . . ?
C3 C2 C1 119.7(5) . . ?
C4 C3 C2 118.4(5) . . ?
C4 C3 H3 120.8 . . ?
C2 C3 H3 120.8 . . ?
C3 C4 C5 120.0(6) . . ?
C3 C4 H4 120.0 . . ?
C5 C4 H4 120.0 . . ?
C6 C5 C4 119.1(5) . . ?
C6 C5 H5 120.5 . . ?
C4 C5 H5 120.5 . . ?
N1 C6 C5 121.6(5) . . ?
N1 C6 C7 117.4(5) . . ?
C5 C6 C7 121.0(5) . . ?
C6 C7 N5 112.8(5) . . ?
C6 C7 H7A 109.0 . . ?
N5 C7 H7A 109.0 . . ?
C6 C7 H7B 109.0 . . ?
N5 C7 H7B 109.0 . . ?
H7A C7 H7B 107.8 . . ?
N2 C8 C9 111.2(5) . . ?
N2 C8 H8A 109.4 . . ?
C9 C8 H8A 109.4 . . ?
N2 C8 H8B 109.4 . . ?
C9 C8 H8B 109.4 . . ?
H8A C8 H8B 108.0 . . ?
N3 C9 C10 121.4(7) . . ?
N3 C9 C8 115.3(6) . . ?
C10 C9 C8 123.2(5) . . ?
C11 C10 C9 119.8(7) . . ?
C11 C10 H10 120.1 . . ?
C9 C10 H10 120.1 . . ?
C10 C11 C12 120.3(7) . . ?
C10 C11 H11 119.9 . . ?
C12 C11 H11 119.9 . . ?
C11 C12 C13 117.9(7) . . ?
C11 C12 H12 121.0 . . ?
C13 C12 H12 121.0 . . ?
N3 C13 C12 122.8(7) . . ?
N3 C13 H13 118.6 . . ?
C12 C13 H13 118.6 . . ?
N2 C14 C15 111.0(5) . . ?
N2 C14 H14A 109.4 . . ?
C15 C14 H14A 109.4 . . ?
N2 C14 H14B 109.4 . . ?
C15 C14 H14B 109.4 . . ?
H14A C14 H14B 108.0 . . ?
N4 C15 C16 122.6(6) . . ?
N4 C15 C14 114.6(6) . . ?
C16 C15 C14 122.7(6) . . ?
C15 C16 C17 119.8(7) . . ?
C15 C16 H16 120.1 . . ?
C17 C16 H16 120.1 . . ?
C18 C17 C16 118.2(7) . . ?
C18 C17 H17 120.9 . . ?
C16 C17 H17 120.9 . . ?
C17 C18 C19 119.6(7) . . ?
C17 C18 H18 120.2 . . ?
C19 C18 H18 120.2 . . ?
N4 C19 C18 123.6(6) . . ?
N4 C19 H19 118.2 . . ?
C18 C19 H19 118.2 . . ?
N5 C20 C21 110.8(5) . . ?
N5 C20 H20A 109.5 . . ?
C21 C20 H20A 109.5 . . ?
N5 C20 H20B 109.5 . . ?
C21 C20 H20B 109.5 . . ?
H20A C20 H20B 108.1 . . ?
N6 C21 C22 122.3(8) . . ?
N6 C21 C20 115.3(6) . . ?
C22 C21 C20 122.4(7) . . ?
C23 C22 C21 121.3(8) . . ?
C23 C22 H22 119.3 . . ?
C21 C22 H22 119.3 . . ?
C24 C23 C22 117.7(8) . . ?
C24 C23 H23 121.2 . . ?
C22 C23 H23 121.2 . . ?
C23 C24 C25 117.9(8) . . ?
C23 C24 H24 121.0 . . ?
C25 C24 H24 121.0 . . ?
N6 C25 C24 125.3(7) . . ?
N6 C25 H25 117.3 . . ?
C24 C25 H25 117.3 . . ?
C27 C26 N5 111.7(5) . . ?
C27 C26 H26A 109.3 . . ?
N5 C26 H26A 109.3 . . ?
C27 C26 H26B 109.3 . . ?
N5 C26 H26B 109.3 . . ?
H26A C26 H26B 107.9 . . ?
N7 C27 C28 122.9(7) . . ?
N7 C27 C26 114.8(6) . . ?
C28 C27 C26 122.0(7) . . ?
C29 C28 C27 119.1(7) . . ?
C29 C28 H28 120.4 . . ?
C27 C28 H28 120.4 . . ?
C30 C29 C28 119.4(8) . . ?
C30 C29 H29 120.3 . . ?
C28 C29 H29 120.3 . . ?
C29 C30 C31 118.0(7) . . ?
C29 C30 H30 121.0 . . ?
C31 C30 H30 121.0 . . ?
N7 C31 C30 125.0(6) . . ?
N7 C31 H31 117.5 . . ?
C30 C31 H31 117.5 . . ?
C33 C32 C37 113.8(6) . . ?
C33 C32 B1 123.9(5) . . ?
C37 C32 B1 122.3(6) . . ?
C34 C33 C32 123.5(6) . . ?
C34 C33 H33 118.3 . . ?
C32 C33 H33 118.3 . . ?
C35 C34 C33 120.5(7) . . ?
C35 C34 H34 119.7 . . ?
C33 C34 H34 119.7 . . ?
C36 C35 C34 118.6(7) . . ?
C36 C35 H35 120.7 . . ?
C34 C35 H35 120.7 . . ?
C35 C36 C37 120.5(7) . . ?
C35 C36 H36 119.7 . . ?
C37 C36 H36 119.7 . . ?
C36 C37 C32 123.0(6) . . ?
C36 C37 H37 118.5 . . ?
C32 C37 H37 118.5 . . ?
C39 C38 C43 113.4(5) . . ?
C39 C38 B1 124.0(5) . . ?
C43 C38 B1 122.5(5) . . ?
C38 C39 C40 124.2(6) . . ?
C38 C39 H39 117.9 . . ?
C40 C39 H39 117.9 . . ?
C41 C40 C39 121.6(7) . . ?
C41 C40 H40 119.2 . . ?
C39 C40 H40 119.2 . . ?
C40 C41 C42 116.3(6) . . ?
C40 C41 H41 121.8 . . ?
C42 C41 H41 121.8 . . ?
C41 C42 C43 122.2(6) . . ?
C41 C42 H42 118.9 . . ?
C43 C42 H42 118.9 . . ?
C42 C43 C38 122.3(6) . . ?
C42 C43 H43 118.9 . . ?
C38 C43 H43 118.9 . . ?
C49 C44 C45 112.9(6) . . ?
C49 C44 B1 124.1(6) . . ?
C45 C44 B1 122.8(6) . . ?
C46 C45 C44 123.7(8) . . ?
C46 C45 H45 118.2 . . ?
C44 C45 H45 118.2 . . ?
C47 C46 C45 120.6(8) . . ?
C47 C46 H46 119.7 . . ?
C45 C46 H46 119.7 . . ?
C46 C47 C48 119.3(7) . . ?
C46 C47 H47 120.4 . . ?
C48 C47 H47 120.4 . . ?
C47 C48 C49 119.8(7) . . ?
C47 C48 H48 120.1 . . ?
C49 C48 H48 120.1 . . ?
C48 C49 C44 123.7(7) . . ?
C48 C49 H49 118.2 . . ?
C44 C49 H49 118.2 . . ?
C55 C50 C51 114.2(5) . . ?
C55 C50 B1 123.9(6) . . ?
C51 C50 B1 121.9(5) . . ?
C52 C51 C50 123.4(6) . . ?
C52 C51 H51 118.3 . . ?
C50 C51 H51 118.3 . . ?
C53 C52 C51 121.1(6) . . ?
C53 C52 H52 119.4 . . ?
C51 C52 H52 119.4 . . ?
C52 C53 C54 117.4(6) . . ?
C52 C53 H53 121.3 . . ?
C54 C53 H53 121.3 . . ?
C55 C54 C53 119.7(6) . . ?
C55 C54 H54 120.1 . . ?
C53 C54 H54 120.1 . . ?
C50 C55 C54 124.1(6) . . ?
C50 C55 H55 118.0 . . ?
C54 C55 H55 118.0 . . ?
C57 C56 C61 112.8(8) . . ?
C57 C56 B2 123.3(7) . . ?
C61 C56 B2 123.8(7) . . ?
C56 C57 C58 126.3(8) . . ?
C56 C57 H57 116.9 . . ?
C58 C57 H57 116.9 . . ?
C59 C58 C57 116.6(9) . . ?
C59 C58 H58 121.7 . . ?
C57 C58 H58 121.7 . . ?
C60 C59 C58 121.6(10) . . ?
C60 C59 H59 119.2 . . ?
C58 C59 H59 119.2 . . ?
C59 C60 C61 118.2(10) . . ?
C59 C60 H60 120.9 . . ?
C61 C60 H60 120.9 . . ?
C60 C61 C56 124.4(9) . . ?
C60 C61 H61 117.8 . . ?
C56 C61 H61 117.8 . . ?
C63 C62 C67 113.5(7) . . ?
C63 C62 B2 124.2(8) . . ?
C67 C62 B2 122.3(7) . . ?
C64 C63 C62 122.7(8) . . ?
C64 C63 H63 118.7 . . ?
C62 C63 H63 118.7 . . ?
C65 C64 C63 121.1(8) . . ?
C65 C64 H64 119.4 . . ?
C63 C64 H64 119.4 . . ?
C66 C65 C64 118.7(9) . . ?
C66 C65 H65 120.6 . . ?
C64 C65 H65 120.6 . . ?
C65 C66 C67 120.4(9) . . ?
C65 C66 H66 119.8 . . ?
C67 C66 H66 119.8 . . ?
C66 C67 C62 123.6(8) . . ?
C66 C67 H67 118.2 . . ?
C62 C67 H67 118.2 . . ?
C69 C68 C73 113.8(8) . . ?
C69 C68 B2 125.7(8) . . ?
C73 C68 B2 120.2(9) . . ?
C68 C69 C70 124.0(9) . . ?
C68 C69 H69 118.0 . . ?
C70 C69 H69 118.0 . . ?
C71 C70 C69 116.6(10) . . ?
C71 C70 H70 121.7 . . ?
C69 C70 H70 121.7 . . ?
C70 C71 C72 125.7(11) . . ?
C70 C71 H71 117.2 . . ?
C72 C71 H71 117.2 . . ?
C71 C72 C73 114.2(11) . . ?
C71 C72 H72 122.9 . . ?
C73 C72 H72 122.9 . . ?
C68 C73 C72 125.6(11) . . ?
C68 C73 H73 117.2 . . ?
C72 C73 H73 117.2 . . ?
C75 C74 C79 115.9(7) . . ?
C75 C74 B2 122.8(7) . . ?
C79 C74 B2 121.0(7) . . ?
C76 C75 C74 123.2(8) . . ?
C76 C75 H75 118.4 . . ?
C74 C75 H75 118.4 . . ?
C75 C76 C77 119.2(9) . . ?
C75 C76 H76 120.4 . . ?
C77 C76 H76 120.4 . . ?
C78 C77 C76 121.3(9) . . ?
C78 C77 H77 119.3 . . ?
C76 C77 H77 119.3 . . ?
C77 C78 C79 118.7(8) . . ?
C77 C78 H78 120.7 . . ?
C79 C78 H78 120.7 . . ?
C74 C79 C78 121.4(8) . . ?
C74 C79 H79 119.3 . . ?
C78 C79 H79 119.3 . . ?

loop_
_geom_bond_atom_site_label_1
_geom_bond_atom_site_label_2
_geom_bond_distance
_geom_bond_site_symmetry_2
_geom_bond_publ_flag
Dy1 N4 2.458(5) . ?
Dy1 N1 2.489(4) . ?
Dy1 N5 2.515(4) . ?
Dy1 N3 2.525(5) . ?
Dy1 N2 2.539(4) . ?
Dy1 N7 2.541(5) . ?
Dy1 Cl1 2.5835(16) . ?
Dy1 N6 2.619(5) . ?
N1 C2 1.346(6) . ?
N1 C6 1.351(6) . ?
N2 C8 1.472(6) . ?
N2 C14 1.473(7) . ?
N2 C1 1.483(6) . ?
N3 C13 1.346(7) . ?
N3 C9 1.360(6) . ?
N4 C15 1.348(7) . ?
N4 C19 1.350(7) . ?
N5 C26 1.488(8) . ?
N5 C20 1.488(7) . ?
N5 C7 1.504(7) . ?
N6 C25 1.339(8) . ?
N6 C21 1.342(7) . ?
N7 C31 1.344(7) . ?
N7 C27 1.358(7) . ?
B1 C44 1.632(8) . ?
B1 C50 1.640(8) . ?
B1 C32 1.642(8) . ?
B1 C38 1.643(8) . ?
B2 C62 1.632(9) . ?
B2 C56 1.639(10) . ?
B2 C68 1.645(10) . ?
B2 C74 1.650(9) . ?
C1 C2 1.489(6) . ?
C1 H1A 0.9700 . ?
C1 H1B 0.9700 . ?
C2 C3 1.387(7) . ?
C3 C4 1.356(6) . ?
C3 H3 0.9300 . ?
C4 C5 1.385(7) . ?
C4 H4 0.9300 . ?
C5 C6 1.382(7) . ?
C5 H5 0.9300 . ?
C6 C7 1.488(7) . ?
C7 H7A 0.9700 . ?
C7 H7B 0.9700 . ?
C8 C9 1.502(8) . ?
C8 H8A 0.9700 . ?
C8 H8B 0.9700 . ?
C9 C10 1.371(8) . ?
C10 C11 1.356(8) . ?
C10 H10 0.9300 . ?
C11 C12 1.369(8) . ?
C11 H11 0.9300 . ?
C12 C13 1.381(8) . ?
C12 H12 0.9300 . ?
C13 H13 0.9300 . ?
C14 C15 1.507(7) . ?
C14 H14A 0.9700 . ?
C14 H14B 0.9700 . ?
C15 C16 1.377(8) . ?
C16 C17 1.381(8) . ?
C16 H16 0.9300 . ?
C17 C18 1.355(8) . ?
C17 H17 0.9300 . ?
C18 C19 1.374(8) . ?
C18 H18 0.9300 . ?
C19 H19 0.9300 . ?
C20 C21 1.493(8) . ?
C20 H20A 0.9700 . ?
C20 H20B 0.9700 . ?
C21 C22 1.372(9) . ?
C22 C23 1.371(9) . ?
C22 H22 0.9300 . ?
C23 C24 1.364(9) . ?
C23 H23 0.9300 . ?
C24 C25 1.386(9) . ?
C24 H24 0.9300 . ?
C25 H25 0.9300 . ?
C26 C27 1.485(8) . ?
C26 H26A 0.9700 . ?
C26 H26B 0.9700 . ?
C27 C28 1.379(8) . ?
C28 C29 1.372(9) . ?
C28 H28 0.9300 . ?
C29 C30 1.368(8) . ?
C29 H29 0.9300 . ?
C30 C31 1.370(8) . ?
C30 H30 0.9300 . ?
C31 H31 0.9300 . ?
C32 C33 1.403(7) . ?
C32 C37 1.411(7) . ?
C33 C34 1.382(7) . ?
C33 H33 0.9300 . ?
C34 C35 1.375(8) . ?
C34 H34 0.9300 . ?
C35 C36 1.374(8) . ?
C35 H35 0.9300 . ?
C36 C37 1.388(8) . ?
C36 H36 0.9300 . ?
C37 H37 0.9300 . ?
C38 C39 1.387(7) . ?
C38 C43 1.407(7) . ?
C39 C40 1.390(8) . ?
C39 H39 0.9300 . ?
C40 C41 1.368(8) . ?
C40 H40 0.9300 . ?
C41 C42 1.380(8) . ?
C41 H41 0.9300 . ?
C42 C43 1.399(8) . ?
C42 H42 0.9300 . ?
C43 H43 0.9300 . ?
C44 C49 1.401(7) . ?
C44 C45 1.410(8) . ?
C45 C46 1.383(8) . ?
C45 H45 0.9300 . ?
C46 C47 1.343(9) . ?
C46 H46 0.9300 . ?
C47 C48 1.378(9) . ?
C47 H47 0.9300 . ?
C48 C49 1.385(7) . ?
C48 H48 0.9300 . ?
C49 H49 0.9300 . ?
C50 C55 1.386(6) . ?
C50 C51 1.402(7) . ?
C51 C52 1.388(7) . ?
C51 H51 0.9300 . ?
C52 C53 1.376(7) . ?
C52 H52 0.9300 . ?
C53 C54 1.411(8) . ?
C53 H53 0.9300 . ?
C54 C55 1.395(7) . ?
C54 H54 0.9300 . ?
C55 H55 0.9300 . ?
C56 C57 1.380(8) . ?
C56 C61 1.396(9) . ?
C57 C58 1.401(10) . ?
C57 H57 0.9300 . ?
C58 C59 1.376(11) . ?
C58 H58 0.9300 . ?
C59 C60 1.374(11) . ?
C59 H59 0.9300 . ?
C60 C61 1.396(10) . ?
C60 H60 0.9300 . ?
C61 H61 0.9300 . ?
C62 C63 1.396(8) . ?
C62 C67 1.401(9) . ?
C63 C64 1.396(8) . ?
C63 H63 0.9300 . ?
C64 C65 1.357(10) . ?
C64 H64 0.9300 . ?
C65 C66 1.355(9) . ?
C65 H65 0.9300 . ?
C66 C67 1.392(9) . ?
C66 H66 0.9300 . ?
C67 H67 0.9300 . ?
C68 C69 1.381(9) . ?
C68 C73 1.381(11) . ?
C69 C70 1.425(10) . ?
C69 H69 0.9300 . ?
C70 C71 1.333(11) . ?
C70 H70 0.9300 . ?
C71 C72 1.361(12) . ?
C71 H71 0.9300 . ?
C72 C73 1.427(10) . ?
C72 H72 0.9300 . ?
C73 H73 0.9300 . ?
C74 C75 1.404(9) . ?
C74 C79 1.406(8) . ?
C75 C76 1.370(9) . ?
C75 H75 0.9300 . ?
C76 C77 1.380(10) . ?
C76 H76 0.9300 . ?
C77 C78 1.367(10) . ?
C77 H77 0.9300 . ?
C78 C79 1.421(9) . ?
C78 H78 0.9300 . ?
C79 H79 0.9300 . ?

loop_
_geom_torsion_atom_site_label_1
_geom_torsion_atom_site_label_2
_geom_torsion_atom_site_label_3
_geom_torsion_atom_site_label_4
_geom_torsion
_geom_torsion_site_symmetry_1
_geom_torsion_site_symmetry_2
_geom_torsion_site_symmetry_3
_geom_torsion_site_symmetry_4
_geom_torsion_publ_flag
C8 N2 C1 C2 -159.2(5) . . . . ?
C14 N2 C1 C2 81.3(6) . . . . ?
Dy1 N2 C1 C2 -31.9(6) . . . . ?
C6 N1 C2 C3 -0.4(10) . . . . ?
Dy1 N1 C2 C3 -164.5(5) . . . . ?
C6 N1 C2 C1 173.5(6) . . . . ?
Dy1 N1 C2 C1 9.4(8) . . . . ?
N2 C1 C2 N1 15.7(8) . . . . ?
N2 C1 C2 C3 -170.1(6) . . . . ?
N1 C2 C3 C4 1.1(11) . . . . ?
C1 C2 C3 C4 -172.7(7) . . . . ?
C2 C3 C4 C5 -0.7(12) . . . . ?
C3 C4 C5 C6 -0.3(13) . . . . ?
C2 N1 C6 C5 -0.7(10) . . . . ?
Dy1 N1 C6 C5 163.7(6) . . . . ?
C2 N1 C6 C7 177.1(6) . . . . ?
Dy1 N1 C6 C7 -18.5(8) . . . . ?
C4 C5 C6 N1 1.0(12) . . . . ?
C4 C5 C6 C7 -176.7(7) . . . . ?
N1 C6 C7 N5 33.7(8) . . . . ?
C5 C6 C7 N5 -148.5(7) . . . . ?
C26 N5 C7 C6 89.3(6) . . . . ?
C20 N5 C7 C6 -152.4(5) . . . . ?
Dy1 N5 C7 C6 -31.8(7) . . . . ?
C14 N2 C8 C9 -151.5(5) . . . . ?
C1 N2 C8 C9 88.9(6) . . . . ?
Dy1 N2 C8 C9 -38.1(6) . . . . ?
C13 N3 C9 C10 -4.8(9) . . . . ?
Dy1 N3 C9 C10 157.9(5) . . . . ?
C13 N3 C9 C8 171.9(5) . . . . ?
Dy1 N3 C9 C8 -25.4(6) . . . . ?
N2 C8 C9 N3 42.2(7) . . . . ?
N2 C8 C9 C10 -141.2(6) . . . . ?
N3 C9 C10 C11 4.0(10) . . . . ?
C8 C9 C10 C11 -172.4(6) . . . . ?
C9 C10 C11 C12 -1.6(11) . . . . ?
C10 C11 C12 C13 0.1(12) . . . . ?
C9 N3 C13 C12 3.3(10) . . . . ?
Dy1 N3 C13 C12 -158.9(5) . . . . ?
C11 C12 C13 N3 -1.0(11) . . . . ?
C8 N2 C14 C15 64.3(5) . . . . ?
C1 N2 C14 C15 -177.1(4) . . . . ?
Dy1 N2 C14 C15 -56.7(4) . . . . ?
C19 N4 C15 C16 1.4(8) . . . . ?
Dy1 N4 C15 C16 -165.7(4) . . . . ?
C19 N4 C15 C14 -179.6(5) . . . . ?
Dy1 N4 C15 C14 13.3(6) . . . . ?
N2 C14 C15 N4 32.2(6) . . . . ?
N2 C14 C15 C16 -148.8(5) . . . . ?
N4 C15 C16 C17 0.1(9) . . . . ?
C14 C15 C16 C17 -178.9(5) . . . . ?
C15 C16 C17 C18 -1.8(9) . . . . ?
C16 C17 C18 C19 2.0(10) . . . . ?
C15 N4 C19 C18 -1.2(9) . . . . ?
Dy1 N4 C19 C18 164.4(5) . . . . ?
C17 C18 C19 N4 -0.6(10) . . . . ?
C26 N5 C20 C21 -170.4(5) . . . . ?
C7 N5 C20 C21 68.8(6) . . . . ?
Dy1 N5 C20 C21 -54.4(6) . . . . ?
C25 N6 C21 C22 1.7(10) . . . . ?
Dy1 N6 C21 C22 -173.8(6) . . . . ?
C25 N6 C21 C20 179.9(6) . . . . ?
Dy1 N6 C21 C20 4.4(7) . . . . ?
N5 C20 C21 N6 32.8(8) . . . . ?
N5 C20 C21 C22 -149.0(7) . . . . ?
N6 C21 C22 C23 -2.4(12) . . . . ?
C20 C21 C22 C23 179.5(7) . . . . ?
C21 C22 C23 C24 2.2(13) . . . . ?
C22 C23 C24 C25 -1.4(12) . . . . ?
C21 N6 C25 C24 -1.0(11) . . . . ?
Dy1 N6 C25 C24 173.9(5) . . . . ?
C23 C24 C25 N6 0.9(12) . . . . ?
C20 N5 C26 C27 170.1(5) . . . . ?
C7 N5 C26 C27 -72.2(6) . . . . ?
Dy1 N5 C26 C27 52.5(6) . . . . ?
C31 N7 C27 C28 -2.6(10) . . . . ?
Dy1 N7 C27 C28 -168.8(6) . . . . ?
C31 N7 C27 C26 -176.8(6) . . . . ?
Dy1 N7 C27 C26 17.0(7) . . . . ?
N5 C26 C27 N7 -48.2(8) . . . . ?
N5 C26 C27 C28 137.6(7) . . . . ?
N7 C27 C28 C29 3.0(13) . . . . ?
C26 C27 C28 C29 176.8(8) . . . . ?
C27 C28 C29 C30 -2.8(14) . . . . ?
C28 C29 C30 C31 2.4(13) . . . . ?
C27 N7 C31 C30 2.3(10) . . . . ?
Dy1 N7 C31 C30 166.7(5) . . . . ?
C29 C30 C31 N7 -2.2(12) . . . . ?
C44 B1 C32 C33 -137.2(5) . . . . ?
C50 B1 C32 C33 -18.0(7) . . . . ?
C38 B1 C32 C33 103.8(6) . . . . ?
C44 B1 C32 C37 44.6(7) . . . . ?
C50 B1 C32 C37 163.8(5) . . . . ?
C38 B1 C32 C37 -74.4(7) . . . . ?
C37 C32 C33 C34 -0.3(8) . . . . ?
B1 C32 C33 C34 -178.7(5) . . . . ?
C32 C33 C34 C35 0.2(9) . . . . ?
C33 C34 C35 C36 0.8(10) . . . . ?
C34 C35 C36 C37 -1.5(10) . . . . ?
C35 C36 C37 C32 1.4(10) . . . . ?
C33 C32 C37 C36 -0.5(9) . . . . ?
B1 C32 C37 C36 177.9(5) . . . . ?
C44 B1 C38 C39 90.7(7) . . . . ?
C50 B1 C38 C39 -29.9(8) . . . . ?
C32 B1 C38 C39 -150.6(6) . . . . ?
C44 B1 C38 C43 -85.8(6) . . . . ?
C50 B1 C38 C43 153.7(5) . . . . ?
C32 B1 C38 C43 32.9(8) . . . . ?
C43 C38 C39 C40 -1.7(9) . . . . ?
B1 C38 C39 C40 -178.4(6) . . . . ?
C38 C39 C40 C41 1.3(10) . . . . ?
C39 C40 C41 C42 -0.3(10) . . . . ?
C40 C41 C42 C43 -0.1(10) . . . . ?
C41 C42 C43 C38 -0.4(10) . . . . ?
C39 C38 C43 C42 1.3(8) . . . . ?
B1 C38 C43 C42 178.1(6) . . . . ?
C50 B1 C44 C49 101.9(6) . . . . ?
C32 B1 C44 C49 -139.5(5) . . . . ?
C38 B1 C44 C49 -19.3(7) . . . . ?
C50 B1 C44 C45 -72.6(7) . . . . ?
C32 B1 C44 C45 46.1(7) . . . . ?
C38 B1 C44 C45 166.3(5) . . . . ?
C49 C44 C45 C46 -2.5(9) . . . . ?
B1 C44 C45 C46 172.6(5) . . . . ?
C44 C45 C46 C47 0.5(10) . . . . ?
C45 C46 C47 C48 2.0(10) . . . . ?
C46 C47 C48 C49 -2.3(10) . . . . ?
C47 C48 C49 C44 0.2(9) . . . . ?
C45 C44 C49 C48 2.1(8) . . . . ?
B1 C44 C49 C48 -172.9(5) . . . . ?
C44 B1 C50 C55 21.5(8) . . . . ?
C32 B1 C50 C55 -96.8(6) . . . . ?
C38 B1 C50 C55 141.4(5) . . . . ?
C44 B1 C50 C51 -160.9(5) . . . . ?
C32 B1 C50 C51 80.9(7) . . . . ?
C38 B1 C50 C51 -40.9(7) . . . . ?
C55 C50 C51 C52 0.1(8) . . . . ?
B1 C50 C51 C52 -177.8(5) . . . . ?
C50 C51 C52 C53 -1.4(9) . . . . ?
C51 C52 C53 C54 2.7(9) . . . . ?
C52 C53 C54 C55 -2.8(10) . . . . ?
C51 C50 C55 C54 -0.3(9) . . . . ?
B1 C50 C55 C54 177.5(6) . . . . ?
C53 C54 C55 C50 1.7(10) . . . . ?
C62 B2 C56 C57 114.0(7) . . . . ?
C68 B2 C56 C57 -123.9(7) . . . . ?
C74 B2 C56 C57 -6.5(9) . . . . ?
C62 B2 C56 C61 -67.1(9) . . . . ?
C68 B2 C56 C61 55.1(9) . . . . ?
C74 B2 C56 C61 172.4(6) . . . . ?
C61 C56 C57 C58 -2.3(11) . . . . ?
B2 C56 C57 C58 176.8(8) . . . . ?
C56 C57 C58 C59 2.8(14) . . . . ?
C57 C58 C59 C60 -3.3(14) . . . . ?
C58 C59 C60 C61 3.5(15) . . . . ?
C59 C60 C61 C56 -3.1(14) . . . . ?
C57 C56 C61 C60 2.4(12) . . . . ?
B2 C56 C61 C60 -176.7(8) . . . . ?
C56 B2 C62 C63 12.8(9) . . . . ?
C68 B2 C62 C63 -110.5(7) . . . . ?
C74 B2 C62 C63 132.4(6) . . . . ?
C56 B2 C62 C67 -167.2(6) . . . . ?
C68 B2 C62 C67 69.5(8) . . . . ?
C74 B2 C62 C67 -47.6(8) . . . . ?
C67 C62 C63 C64 -1.7(9) . . . . ?
B2 C62 C63 C64 178.3(6) . . . . ?
C62 C63 C64 C65 0.3(11) . . . . ?
C63 C64 C65 C66 1.6(12) . . . . ?
C64 C65 C66 C67 -1.9(12) . . . . ?
C65 C66 C67 C62 0.3(12) . . . . ?
C63 C62 C67 C66 1.5(10) . . . . ?
B2 C62 C67 C66 -178.6(6) . . . . ?
C62 B2 C68 C69 120.7(8) . . . . ?
C56 B2 C68 C69 -2.4(10) . . . . ?
C74 B2 C68 C69 -120.5(8) . . . . ?
C62 B2 C68 C73 -66.2(9) . . . . ?
C56 B2 C68 C73 170.8(7) . . . . ?
C74 B2 C68 C73 52.7(9) . . . . ?
C73 C68 C69 C70 -1.1(11) . . . . ?
B2 C68 C69 C70 172.4(7) . . . . ?
C68 C69 C70 C71 -0.8(12) . . . . ?
C69 C70 C71 C72 4.2(14) . . . . ?
C70 C71 C72 C73 -5.0(14) . . . . ?
C69 C68 C73 C72 0.1(12) . . . . ?
B2 C68 C73 C72 -173.8(7) . . . . ?
C71 C72 C73 C68 2.7(13) . . . . ?
C62 B2 C74 C75 -28.5(9) . . . . ?
C56 B2 C74 C75 92.8(8) . . . . ?
C68 B2 C74 C75 -147.1(7) . . . . ?
C62 B2 C74 C79 157.8(7) . . . . ?
C56 B2 C74 C79 -81.0(8) . . . . ?
C68 B2 C74 C79 39.2(9) . . . . ?
C79 C74 C75 C76 0.5(12) . . . . ?
B2 C74 C75 C76 -173.6(7) . . . . ?
C74 C75 C76 C77 -2.1(14) . . . . ?
C75 C76 C77 C78 5.5(15) . . . . ?
C76 C77 C78 C79 -7.1(14) . . . . ?
C75 C74 C79 C78 -2.1(11) . . . . ?
B2 C74 C79 C78 172.0(7) . . . . ?
C77 C78 C79 C74 5.4(13) . . . . ?
